data_7235437
loop_
_publ_author_name
'Zhong, Keli'
'Zhou, Xue'
'Hou, Ruibin'
'Zhou, Pei'
'Hou, Shuhua'
'Bian, Yanjiang'
'Zhang, Gang'
'Tang, Lijun'
'Shang, Xiaohong'

_publ_section_title
;
 A water-soluble highly sensitive and selective fluorescent sensor for
 Hg2+ based on 2-(2-(8-hydroxyquinolin)-yl)benzimidazole via
 ligand-to-metal charge transfer (LMCT)
;
_journal_issue 32
_journal_name_full 'RSC Advances'
_journal_page_first 16612
_journal_paper_doi 10.1039/c4ra00060a
_journal_volume 4
_journal_year 2014
_chemical_formula_sum 'C21 H21 N3 O3'
_chemical_formula_weight 363.42
_space_group_IT_number 60
_space_group_name_Hall '-P 2n 2ab'
_space_group_name_H-M_alt 'P b c n'
_symmetry_cell_setting orthorhombic
_symmetry_space_group_name_H-M 'P b c n'
_atom_sites_solution_hydrogens geom
_atom_sites_solution_primary direct
_atom_sites_solution_secondary difmap
_audit_creation_method SHELXL-97
_cell_angle_alpha 90.00
_cell_angle_beta 90.00
_cell_angle_gamma 90.00
_cell_formula_units_Z 8
_cell_length_a 15.625(4)
_cell_length_b 9.194(2)
_cell_length_c 27.403(7)
_cell_measurement_temperature 296(2)
_cell_measurement_theta_max 25.38
_cell_measurement_theta_min 1.98
_cell_volume 3936.6(17)
_computing_cell_refinement 'SMART (Bruker, 2001)'
_computing_data_collection 'SMART (Bruker, 2001)'
_computing_data_reduction 'SAINT+ (Bruker, 1999)'
_computing_molecular_graphics 'PLATON (Spek, 2003)'
_computing_publication_material 'SHELXTL (1998)'
_computing_structure_refinement 'SHELXL-97 (Sheldrick, 2008)'
_computing_structure_solution 'SHELXS-97 (Sheldrick, 2008)'
_diffrn_ambient_temperature 296(2)
_diffrn_measured_fraction_theta_full 0.992
_diffrn_measured_fraction_theta_max 0.992
_diffrn_measurement_device_type 'CCD area detector'
_diffrn_measurement_method 'phi and omega scans'
_diffrn_radiation_monochromator graphite
_diffrn_radiation_source 'fine-focus sealed tube'
_diffrn_radiation_type MoK\a
_diffrn_radiation_wavelength 0.71073
_diffrn_reflns_av_R_equivalents 0.1010
_diffrn_reflns_av_sigmaI/netI 0.0590
_diffrn_reflns_limit_h_max 18
_diffrn_reflns_limit_h_min -18
_diffrn_reflns_limit_k_max 10
_diffrn_reflns_limit_k_min -11
_diffrn_reflns_limit_l_max 25
_diffrn_reflns_limit_l_min -32
_diffrn_reflns_number 18862
_diffrn_reflns_theta_full 25.38
_diffrn_reflns_theta_max 25.38
_diffrn_reflns_theta_min 1.98
_exptl_absorpt_coefficient_mu 0.084
_exptl_absorpt_correction_T_max 0.9933
_exptl_absorpt_correction_T_min 0.9900
_exptl_absorpt_correction_type multi-scan
_exptl_absorpt_process_details SADABS
_exptl_crystal_colour COLOURLESS
_exptl_crystal_density_diffrn 1.230
_exptl_crystal_density_method 'not measured'
_exptl_crystal_description BLOCK
_exptl_crystal_F_000 1544
_exptl_crystal_size_max 0.12
_exptl_crystal_size_mid 0.10
_exptl_crystal_size_min 0.08
_refine_diff_density_max 1.045
_refine_diff_density_min -0.438
_refine_diff_density_rms 0.069
_refine_ls_extinction_method none
_refine_ls_goodness_of_fit_ref 1.049
_refine_ls_hydrogen_treatment constr
_refine_ls_matrix_type full
_refine_ls_number_parameters 244
_refine_ls_number_reflns 3586
_refine_ls_number_restraints 0
_refine_ls_restrained_S_all 1.049
_refine_ls_R_factor_all 0.1095
_refine_ls_R_factor_gt 0.0890
_refine_ls_shift/su_max 0.000
_refine_ls_shift/su_mean 0.000
_refine_ls_structure_factor_coef Fsqd
_refine_ls_weighting_details 'calc w=1/[\s^2^(Fo^2^)+(0.1908P)^2^+0.9728P] where P=(Fo^2^+2Fc^2^)/3'
_refine_ls_weighting_scheme calc
_refine_ls_wR_factor_gt 0.2647
_refine_ls_wR_factor_ref 0.2867
_reflns_number_gt 2487
_reflns_number_total 3586
_reflns_threshold_expression >2sigma(I)
_cod_data_source_file c4ra00060a2.cif
_cod_data_source_block zp02
_cod_depositor_comments
;
The following automatic conversions were performed:

data item '_symmetry_cell_setting' value 'Orthorhombic' was changed
to 'orthorhombic' in accordance with the
/home/saulius/struct/COD-crude-data/automatic-downloads/DataCite-retrospective/RSC/depositions/lib/dictionaries/cif_core.dic
dictionary named 'cif_core.dic' version 2.4.2 last updated on
2011-04-26.

Automatic conversion script
Id: cif_fix_values 6909 2019-04-08 15:41:33Z antanas 
;
_cod_original_cell_volume 3936.7(17)
_cod_database_code 7235437

loop_
_symmetry_equiv_pos_as_xyz
'x, y, z'
'-x+1/2, -y+1/2, z+1/2'
'x+1/2, -y+1/2, -z'
'-x, y, -z+1/2'
'-x, -y, -z'
'x-1/2, y-1/2, -z-1/2'
'-x-1/2, y-1/2, z'
'x, -y, z-1/2'

loop_
_atom_site_label
_atom_site_type_symbol
_atom_site_fract_x
_atom_site_fract_y
_atom_site_fract_z
_atom_site_U_iso_or_equiv
_atom_site_adp_type
_atom_site_occupancy
_atom_site_symmetry_multiplicity
_atom_site_calc_flag
_atom_site_refinement_flags
O1 O 0.66048(14) -0.0986(2) 0.05880(8) 0.0557(6) Uani 1 1 d .
N1 N 0.45084(16) 0.1319(3) 0.15355(9) 0.0475(6) Uani 1 1 d .
C1 C 0.39496(18) 0.1719(3) 0.19061(12) 0.0483(8) Uani 1 1 d .
O2 O 0.63949(17) -0.3706(3) 0.10550(9) 0.0702(7) Uani 1 1 d .
N2 N 0.36873(17) 0.3088(3) 0.12279(11) 0.0589(8) Uani 1 1 d .
H2B H 0.3474 0.3715 0.1029 0.071 Uiso 1 1 calc R
C2 C 0.3863(2) 0.1233(4) 0.23802(12) 0.0570(8) Uani 1 1 d .
H2A H 0.4203 0.0490 0.2505 0.068 Uiso 1 1 calc R
N3 N 0.54098(15) 0.1092(3) 0.06572(9) 0.0444(6) Uani 1 1 d .
O3 O 0.5140(2) -0.3436(3) 0.18014(16) 0.1022(11) Uani 1 1 d .
C3 C 0.3244(2) 0.1914(4) 0.26605(14) 0.0641(10) Uani 1 1 d .
H3A H 0.3166 0.1625 0.2983 0.077 Uiso 1 1 calc R
C4 C 0.2732(2) 0.3029(5) 0.24685(15) 0.0719(11) Uani 1 1 d .
H4A H 0.2325 0.3468 0.2667 0.086 Uiso 1 1 calc R
C5 C 0.2816(2) 0.3481(4) 0.20013(16) 0.0715(11) Uani 1 1 d .
H5A H 0.2466 0.4211 0.1877 0.086 Uiso 1 1 calc R
C6 C 0.3445(2) 0.2821(4) 0.17063(13) 0.0570(9) Uani 1 1 d .
C7 C 0.43172(18) 0.2166(3) 0.11448(11) 0.0470(7) Uani 1 1 d .
C8 C 0.4803(2) 0.2079(3) 0.06813(11) 0.0484(8) Uani 1 1 d .
C9 C 0.4594(3) 0.3038(4) 0.02989(13) 0.0632(9) Uani 1 1 d .
H9A H 0.4156 0.3715 0.0334 0.076 Uiso 1 1 calc R
C10 C 0.5050(3) 0.2950(4) -0.01244(14) 0.0703(11) Uani 1 1 d .
H10A H 0.4927 0.3576 -0.0381 0.084 Uiso 1 1 calc R
C11 C 0.5711(2) 0.1906(4) -0.01733(12) 0.0583(9) Uani 1 1 d .
C12 C 0.6210(3) 0.1766(5) -0.05998(13) 0.0775(12) Uani 1 1 d .
H12A H 0.6111 0.2376 -0.0865 0.093 Uiso 1 1 calc R
C13 C 0.6831(3) 0.0748(5) -0.06228(15) 0.0819(14) Uani 1 1 d .
H13A H 0.7166 0.0682 -0.0902 0.098 Uiso 1 1 calc R
C14 C 0.6980(2) -0.0210(4) -0.02366(13) 0.0672(10) Uani 1 1 d .
H14A H 0.7401 -0.0920 -0.0266 0.081 Uiso 1 1 calc R
C15 C 0.6508(2) -0.0111(4) 0.01889(11) 0.0527(8) Uani 1 1 d .
C16 C 0.5863(2) 0.0974(3) 0.02282(10) 0.0494(8) Uani 1 1 d .
C17 C 0.7216(2) -0.2146(4) 0.05575(14) 0.0678(10) Uani 1 1 d .
H17A H 0.7786 -0.1751 0.0512 0.081 Uiso 1 1 calc R
H17B H 0.7084 -0.2767 0.0281 0.081 Uiso 1 1 calc R
C18 C 0.7182(2) -0.3004(4) 0.10172(13) 0.0655(10) Uani 1 1 d .
H18A H 0.7640 -0.3718 0.1019 0.079 Uiso 1 1 calc R
H18B H 0.7263 -0.2363 0.1295 0.079 Uiso 1 1 calc R
C19 C 0.6309(3) -0.4600(5) 0.14833(17) 0.0842(13) Uani 1 1 d .
H19A H 0.6551 -0.5553 0.1420 0.101 Uiso 1 1 calc R
H19B H 0.6624 -0.4165 0.1751 0.101 Uiso 1 1 calc R
C20 C 0.5432(3) -0.4750(5) 0.16169(18) 0.0838(12) Uani 1 1 d .
H20A H 0.5096 -0.5024 0.1334 0.101 Uiso 1 1 calc R
H20B H 0.5371 -0.5505 0.1862 0.101 Uiso 1 1 calc R
C21 C 0.4260(4) -0.3415(8) 0.1955(3) 0.129(2) Uani 1 1 d .
H21A H 0.4114 -0.2459 0.2069 0.193 Uiso 1 1 calc R
H21B H 0.4178 -0.4105 0.2213 0.193 Uiso 1 1 calc R
H21C H 0.3899 -0.3667 0.1684 0.193 Uiso 1 1 calc R

loop_
_atom_site_aniso_label
_atom_site_aniso_U_11
_atom_site_aniso_U_22
_atom_site_aniso_U_33
_atom_site_aniso_U_23
_atom_site_aniso_U_13
_atom_site_aniso_U_12
O1 0.0620(13) 0.0570(13) 0.0480(13) -0.0099(10) 0.0120(9) 0.0039(10)
N1 0.0505(13) 0.0465(14) 0.0454(15) -0.0025(11) 0.0023(11) 0.0067(11)
C1 0.0439(15) 0.0472(16) 0.0538(19) -0.0089(14) -0.0003(13) 0.0005(12)
O2 0.0772(16) 0.0669(15) 0.0664(16) 0.0002(13) -0.0128(12) 0.0055(12)
N2 0.0586(15) 0.0621(17) 0.0561(17) -0.0013(13) -0.0114(13) 0.0128(13)
C2 0.0562(18) 0.0583(19) 0.057(2) -0.0024(16) 0.0053(14) -0.0020(15)
N3 0.0514(13) 0.0437(13) 0.0383(13) -0.0047(10) -0.0014(10) -0.0088(11)
O3 0.097(2) 0.0680(19) 0.142(3) 0.0061(19) 0.029(2) -0.0043(16)
C3 0.0550(18) 0.074(2) 0.063(2) -0.0065(17) 0.0143(15) -0.0030(17)
C4 0.058(2) 0.085(3) 0.073(3) -0.017(2) 0.0134(18) 0.0100(18)
C5 0.0537(19) 0.078(3) 0.083(3) -0.008(2) -0.0013(18) 0.0186(17)
C6 0.0513(17) 0.062(2) 0.058(2) -0.0143(16) -0.0060(14) 0.0027(14)
C7 0.0490(15) 0.0450(15) 0.0472(17) -0.0047(13) -0.0056(13) 0.0022(12)
C8 0.0637(19) 0.0422(16) 0.0392(16) -0.0033(12) -0.0097(13) -0.0088(14)
C9 0.084(2) 0.0516(19) 0.054(2) 0.0029(16) -0.0141(17) -0.0021(16)
C10 0.101(3) 0.059(2) 0.051(2) 0.0140(16) -0.016(2) -0.020(2)
C11 0.077(2) 0.0583(19) 0.0393(18) 0.0005(14) -0.0076(15) -0.0271(17)
C12 0.105(3) 0.081(3) 0.046(2) 0.0049(19) 0.008(2) -0.038(2)
C13 0.095(3) 0.098(3) 0.053(2) -0.017(2) 0.026(2) -0.039(3)
C14 0.076(2) 0.079(2) 0.0469(19) -0.0158(18) 0.0156(16) -0.0178(19)
C15 0.0588(17) 0.0559(18) 0.0433(17) -0.0124(14) 0.0053(13) -0.0152(15)
C16 0.0602(18) 0.0512(17) 0.0368(16) -0.0057(13) 0.0020(13) -0.0230(14)
C17 0.061(2) 0.076(2) 0.066(2) -0.0200(19) 0.0028(16) 0.0144(17)
C18 0.0617(19) 0.072(2) 0.063(2) -0.0135(18) -0.0016(16) 0.0187(17)
C19 0.095(3) 0.071(3) 0.086(3) 0.016(2) -0.005(2) 0.015(2)
C20 0.109(3) 0.056(2) 0.086(3) 0.004(2) -0.007(2) -0.007(2)
C21 0.097(4) 0.149(6) 0.141(6) 0.037(4) 0.041(4) -0.001(4)

loop_
_atom_type_symbol
_atom_type_description
_atom_type_scat_dispersion_real
_atom_type_scat_dispersion_imag
_atom_type_scat_source
C C 0.0033 0.0016 'International Tables Vol C Tables 4.2.6.8 and 6.1.1.4'
H H 0.0000 0.0000 'International Tables Vol C Tables 4.2.6.8 and 6.1.1.4'
N N 0.0061 0.0033 'International Tables Vol C Tables 4.2.6.8 and 6.1.1.4'
O O 0.0106 0.0060 'International Tables Vol C Tables 4.2.6.8 and 6.1.1.4'

loop_
_geom_angle_atom_site_label_1
_geom_angle_atom_site_label_2
_geom_angle_atom_site_label_3
_geom_angle
C15 O1 C17 117.7(3)
C7 N1 C1 106.7(2)
C2 C1 N1 131.6(3)
C2 C1 C6 123.3(3)
N1 C1 C6 105.1(3)
C18 O2 C19 114.0(3)
C7 N2 C6 104.7(3)
C1 C2 C3 116.4(3)
C8 N3 C16 117.9(3)
C20 O3 C21 115.6(4)
C2 C3 C4 121.4(4)
C5 C4 C3 121.6(3)
C4 C5 C6 118.6(4)
N2 C6 C1 110.2(3)
N2 C6 C5 131.0(3)
C1 C6 C5 118.8(3)
N2 C7 N1 113.4(3)
N2 C7 C8 124.4(3)
N1 C7 C8 122.2(3)
N3 C8 C9 124.2(3)
N3 C8 C7 116.7(3)
C9 C8 C7 119.0(3)
C10 C9 C8 118.4(4)
C9 C10 C11 120.1(3)
C12 C11 C16 119.8(4)
C12 C11 C10 122.9(4)
C16 C11 C10 117.3(3)
C13 C12 C11 119.9(4)
C12 C13 C14 121.5(4)
C15 C14 C13 120.5(4)
O1 C15 C14 125.2(3)
O1 C15 C16 115.5(3)
C14 C15 C16 119.2(3)
N3 C16 C11 122.1(3)
N3 C16 C15 119.0(3)
C11 C16 C15 119.0(3)
O1 C17 C18 108.8(3)
O2 C18 C17 109.9(3)
C20 C19 O2 110.7(4)
O3 C20 C19 109.0(4)

loop_
_geom_bond_atom_site_label_1
_geom_bond_atom_site_label_2
_geom_bond_distance
O1 C15 1.366(4)
O1 C17 1.434(4)
N1 C7 1.357(4)
N1 C1 1.389(4)
C1 C2 1.380(5)
C1 C6 1.396(5)
O2 C18 1.393(5)
O2 C19 1.439(5)
N2 C7 1.319(4)
N2 C6 1.386(4)
C2 C3 1.385(5)
N3 C8 1.314(4)
N3 C16 1.376(4)
O3 C20 1.387(6)
O3 C21 1.438(6)
C3 C4 1.403(6)
C4 C5 1.352(6)
C5 C6 1.409(5)
C7 C8 1.482(4)
C8 C9 1.408(5)
C9 C10 1.363(6)
C10 C11 1.417(6)
C11 C12 1.410(5)
C11 C16 1.414(5)
C12 C13 1.350(7)
C13 C14 1.396(6)
C14 C15 1.383(4)
C15 C16 1.422(5)
C17 C18 1.487(6)
C19 C20 1.426(7)
